data_7709997
loop_
_publ_author_name
'Lou, Yu-Siang'
'Lin, Bo-Ruei'
'Wu, Chen-Ming'
'Chien, Su-Ying'
'Yang, En-Che'

_publ_section_title
;
 Phonon-induced relaxation mechanisms are changed by a chelating effect in
 a CoII single-ion magnet
;
_journal_name_full 'Dalton Transactions'
_journal_paper_doi 10.1039/D1DT03515K
_journal_year 2022
_chemical_formula_sum 'C45 H39 Co N4 O6 S2'
_chemical_formula_weight 854.85
_space_group_crystal_system monoclinic
_space_group_IT_number 14
_space_group_name_Hall '-P 2ybc'
_space_group_name_H-M_alt 'P 1 21/c 1'
_atom_sites_solution_hydrogens mixed
_audit_creation_method SHELXL-2018/3
_audit_update_record
;
2021-09-20 deposited with the CCDC.	2022-03-28 downloaded from the CCDC.
;
_cell_angle_alpha 90
_cell_angle_beta 104.583(3)
_cell_angle_gamma 90
_cell_formula_units_Z 8
_cell_length_a 19.5098(16)
_cell_length_b 31.080(3)
_cell_length_c 14.1457(12)
_cell_measurement_reflns_used 9962
_cell_measurement_temperature 150(2)
_cell_measurement_theta_max 25.07
_cell_measurement_theta_min 2.24
_cell_volume 8301.1(13)
_computing_cell_refinement 'Bruker SAINT V8.40B (Bruker Nano, Inc., 2019)'
_computing_data_collection 'Bruker APEX3'
_computing_data_reduction 'Bruker SAINT V8.40B (Bruker Nano, Inc., 2019)'
_computing_molecular_graphics 'Bruker SHELXTL'
_computing_publication_material 'Bruker SHELXTL'
_computing_structure_refinement 'SHELXL-2018/3 (Sheldrick, 2018)'
_computing_structure_solution 'SHELXT 2018/2 (Sheldrick, 2018)'
_diffrn_ambient_temperature 150(2)
_diffrn_measured_fraction_theta_full 0.993
_diffrn_measured_fraction_theta_max 0.993
_diffrn_measurement_device_type 'Bruker D8 VENTURE'
_diffrn_measurement_method '\f and \w scans'
_diffrn_radiation_type MoK\a
_diffrn_radiation_wavelength 0.71073
_diffrn_reflns_av_R_equivalents 0.0941
_diffrn_reflns_av_unetI/netI 0.0744
_diffrn_reflns_Laue_measured_fraction_full 0.993
_diffrn_reflns_Laue_measured_fraction_max 0.993
_diffrn_reflns_limit_h_max 23
_diffrn_reflns_limit_h_min -23
_diffrn_reflns_limit_k_max 37
_diffrn_reflns_limit_k_min -37
_diffrn_reflns_limit_l_max 16
_diffrn_reflns_limit_l_min -13
_diffrn_reflns_number 65123
_diffrn_reflns_point_group_measured_fraction_full 0.993
_diffrn_reflns_point_group_measured_fraction_max 0.993
_diffrn_reflns_theta_full 25.185
_diffrn_reflns_theta_max 25.185
_diffrn_reflns_theta_min 1.982
_exptl_absorpt_coefficient_mu 0.568
_exptl_absorpt_correction_T_max 0.8129
_exptl_absorpt_correction_T_min 0.6534
_exptl_absorpt_correction_type multi-scan
_exptl_crystal_colour red
_exptl_crystal_density_diffrn 1.368
_exptl_crystal_description needle
_exptl_crystal_F_000 3552
_exptl_crystal_size_max 0.212
_exptl_crystal_size_mid 0.041
_exptl_crystal_size_min 0.025
_refine_diff_density_max 1.113
_refine_diff_density_min -1.266
_refine_diff_density_rms 0.100
_refine_ls_extinction_method none
_refine_ls_goodness_of_fit_ref 1.355
_refine_ls_hydrogen_treatment mixed
_refine_ls_matrix_type full
_refine_ls_number_parameters 1036
_refine_ls_number_reflns 14807
_refine_ls_number_restraints 10
_refine_ls_restrained_S_all 1.402
_refine_ls_R_factor_all 0.1092
_refine_ls_R_factor_gt 0.0859
_refine_ls_shift/su_max 0.002
_refine_ls_shift/su_mean 0.000
_refine_ls_structure_factor_coef Fsqd
_refine_ls_weighting_details 'w=1/[\s^2^(Fo^2^)+(0.1000P)^2^+0.0410P] where P=(Fo^2^+2Fc^2^)/3'
_refine_ls_weighting_scheme calc
_refine_ls_wR_factor_gt 0.2097
_refine_ls_wR_factor_ref 0.2214
_reflns_Friedel_coverage 0.000
_reflns_number_gt 11666
_reflns_number_total 14807
_reflns_threshold_expression 'I > 2\s(I)'
_cod_data_source_file d1dt03515k2.cif
_cod_data_source_block ic20765_a
_cod_original_cell_volume 8301.1(12)
_cod_original_sg_symbol_H-M 'P 21/c'
_cod_database_code 7709997
_shelx_shelxl_version_number 2018/3
_shelx_space_group_comment
; 
The symmetry employed for this shelxl refinement is uniquely defined 
by the following loop, which should always be used as a source of 
symmetry information in preference to the above space-group names. 
They are only intended as comments. 
;
_shelx_estimated_absorpt_t_min 0.889
_shelx_estimated_absorpt_t_max 0.986

loop_
_space_group_symop_operation_xyz
'x, y, z'
'-x, y+1/2, -z+1/2'
'-x, -y, -z'
'x, -y-1/2, z-1/2'

loop_
_atom_site_label
_atom_site_type_symbol
_atom_site_fract_x
_atom_site_fract_y
_atom_site_fract_z
_atom_site_U_iso_or_equiv
_atom_site_adp_type
_atom_site_occupancy
_atom_site_site_symmetry_order
_atom_site_calc_flag
_atom_site_refinement_flags_posn
_atom_site_refinement_flags_adp
_atom_site_refinement_flags_occupancy
_atom_site_disorder_assembly
_atom_site_disorder_group
Co1 Co 0.87735(3) 0.64292(2) 0.51745(5) 0.01810(18) Uani 1 1 d . . . A 1
S1 S 0.83622(6) 0.63328(4) 0.29269(9) 0.0180(3) Uani 1 1 d . . . A 1
S2 S 1.02322(7) 0.63497(4) 0.67416(9) 0.0240(3) Uani 1 1 d . . . A 1
O1 O 0.84673(18) 0.66796(11) 0.2299(2) 0.0261(8) Uani 1 1 d . . . A 1
O2 O 0.77160(17) 0.63553(11) 0.3265(2) 0.0240(8) Uani 1 1 d . . . A 1
O3 O 1.06847(19) 0.59766(11) 0.6915(3) 0.0321(9) Uani 1 1 d . . . A 1
O4 O 0.9684(2) 0.63725(12) 0.7268(3) 0.0326(9) Uani 1 1 d . . . A 1
N1 N 0.89773(19) 0.62943(12) 0.3899(3) 0.0170(8) Uani 1 1 d . . . A 1
N2 N 0.9818(2) 0.64093(12) 0.5618(3) 0.0205(9) Uani 1 1 d . . . A 1
N3 N 0.8137(2) 0.69526(12) 0.5276(3) 0.0195(9) Uani 1 1 d . . . A 1
N4 N 0.7911(2) 0.60852(13) 0.5368(3) 0.0188(9) Uani 1 1 d . . . A 1
C1 C 0.9704(2) 0.63163(14) 0.3915(4) 0.0174(10) Uani 1 1 d . . . A 1
C2 C 0.9980(3) 0.62852(15) 0.3102(4) 0.0232(11) Uani 1 1 d . . . A 1
H2 H 0.967390 0.625648 0.246666 0.028 Uiso 1 1 calc R U . A 1
C3 C 1.0720(3) 0.62967(16) 0.3234(4) 0.0277(12) Uani 1 1 d . . . A 1
H3 H 1.091053 0.627108 0.268157 0.033 Uiso 1 1 calc R U . A 1
C4 C 1.1167(3) 0.63440(16) 0.4138(4) 0.0270(12) Uani 1 1 d . . . A 1
H4 H 1.166471 0.634980 0.421223 0.032 Uiso 1 1 calc R U . A 1
C5 C 1.0895(3) 0.63838(15) 0.4951(4) 0.0247(11) Uani 1 1 d . . . A 1
H5 H 1.120723 0.642189 0.557936 0.030 Uiso 1 1 calc R U . A 1
C6 C 1.0165(2) 0.63681(14) 0.4853(4) 0.0184(10) Uani 1 1 d . . . A 1
C7 C 0.8351(2) 0.58501(15) 0.2262(3) 0.0197(10) Uani 1 1 d . . . A 1
C8 C 0.8589(3) 0.54707(16) 0.2743(4) 0.0273(12) Uani 1 1 d . . . A 1
H8 H 0.880160 0.547119 0.342543 0.033 Uiso 1 1 calc R U . A 1
C9 C 0.8514(3) 0.50892(16) 0.2218(4) 0.0300(13) Uani 1 1 d . . . A 1
H9 H 0.867075 0.482690 0.254645 0.036 Uiso 1 1 calc R U . A 1
C10 C 0.8216(3) 0.50862(18) 0.1232(4) 0.0343(14) Uani 1 1 d . . . A 1
C11 C 0.7982(3) 0.54728(18) 0.0753(4) 0.0350(13) Uani 1 1 d . . . A 1
H11 H 0.777540 0.547112 0.006919 0.042 Uiso 1 1 calc R U . A 1
C12 C 0.8047(3) 0.58588(17) 0.1261(4) 0.0261(12) Uani 1 1 d . . . A 1
H12 H 0.788918 0.612129 0.093403 0.031 Uiso 1 1 calc R U . A 1
C13 C 0.8122(4) 0.4666(2) 0.0659(5) 0.0525(18) Uani 1 1 d . . . A 1
H13A H 0.841038 0.444062 0.105554 0.079 Uiso 1 1 calc R U . A 1
H13B H 0.827353 0.470525 0.005489 0.079 Uiso 1 1 calc R U . A 1
H13C H 0.762262 0.458059 0.049969 0.079 Uiso 1 1 calc R U . A 1
C14 C 1.0795(3) 0.67989(17) 0.7107(3) 0.0238(11) Uani 1 1 d . . . A 1
C15 C 1.1513(3) 0.67384(18) 0.7524(4) 0.0328(13) Uani 1 1 d . . . A 1
H15 H 1.170513 0.645615 0.760943 0.039 Uiso 1 1 calc R U . A 1
C16 C 1.1943(3) 0.70899(19) 0.7812(4) 0.0370(14) Uani 1 1 d . . . A 1
H16 H 1.243342 0.704491 0.809640 0.044 Uiso 1 1 calc R U . A 1
C17 C 1.1689(3) 0.75022(19) 0.7701(4) 0.0320(13) Uani 1 1 d . . . A 1
C18 C 1.0960(3) 0.75613(18) 0.7277(4) 0.0351(14) Uani 1 1 d . . . A 1
H18 H 1.076945 0.784388 0.718408 0.042 Uiso 1 1 calc R U . A 1
C19 C 1.0520(3) 0.72089(17) 0.6994(4) 0.0325(13) Uani 1 1 d . . . A 1
H19 H 1.002728 0.725066 0.672200 0.039 Uiso 1 1 calc R U . A 1
C20 C 1.2175(3) 0.7886(2) 0.8000(5) 0.0447(16) Uani 1 1 d . . . A 1
H20A H 1.232828 0.790120 0.871441 0.067 Uiso 1 1 calc R U . A 1
H20B H 1.192027 0.814997 0.774535 0.067 Uiso 1 1 calc R U . A 1
H20C H 1.258974 0.785433 0.773398 0.067 Uiso 1 1 calc R U . A 1
C21 C 0.7480(3) 0.68135(16) 0.5335(3) 0.0215(11) Uani 1 1 d . . . A 1
C22 C 0.8254(3) 0.73809(15) 0.5278(3) 0.0227(11) Uani 1 1 d . . . A 1
C23 C 0.7723(3) 0.76794(17) 0.5371(4) 0.0294(13) Uani 1 1 d . . . A 1
H23 H 0.782242 0.797901 0.540394 0.035 Uiso 1 1 calc R U . A 1
C24 C 0.7071(3) 0.75355(18) 0.5413(4) 0.0303(13) Uani 1 1 d . . . A 1
H24 H 0.671437 0.773562 0.546374 0.036 Uiso 1 1 calc R U . A 1
C25 C 0.6927(3) 0.70951(17) 0.5382(4) 0.0262(12) Uani 1 1 d . . . A 1
C26 C 0.6237(3) 0.6920(2) 0.5372(4) 0.0327(14) Uani 1 1 d . . . A 1
H26 H 0.586551 0.711143 0.541423 0.039 Uiso 1 1 calc R U . A 1
C27 C 0.6109(3) 0.6501(2) 0.5307(4) 0.0359(14) Uani 1 1 d . . . A 1
H27 H 0.564682 0.639810 0.528207 0.043 Uiso 1 1 calc R U . A 1
C28 C 0.6663(3) 0.62024(18) 0.5275(4) 0.0279(12) Uani 1 1 d . . . A 1
C29 C 0.6551(3) 0.57623(19) 0.5218(4) 0.0341(13) Uani 1 1 d . . . A 1
H29 H 0.608929 0.565022 0.516475 0.041 Uiso 1 1 calc R U . A 1
C30 C 0.7101(3) 0.54900(18) 0.5239(4) 0.0315(13) Uani 1 1 d . . . A 1
H30 H 0.702654 0.518778 0.519972 0.038 Uiso 1 1 calc R U . A 1
C31 C 0.7792(3) 0.56628(17) 0.5322(4) 0.0253(11) Uani 1 1 d . . . A 1
C32 C 0.7347(3) 0.63598(16) 0.5330(4) 0.0225(11) Uani 1 1 d . . . A 1
C33 C 0.8927(3) 0.75468(15) 0.5114(4) 0.0226(11) Uani 1 1 d . . . A 1
C34 C 0.9261(3) 0.73504(16) 0.4466(4) 0.0238(11) Uani 1 1 d . . . A 1
H34 H 0.908045 0.708540 0.417094 0.029 Uiso 1 1 calc R U . A 1
C35 C 0.9845(3) 0.75300(19) 0.4241(4) 0.0353(13) Uani 1 1 d . . . A 1
H35 H 1.006947 0.738696 0.380648 0.042 Uiso 1 1 calc R U . A 1
C36 C 1.0105(3) 0.79209(19) 0.4653(5) 0.0433(16) Uani 1 1 d . . . A 1
H36 H 1.049762 0.805231 0.448398 0.052 Uiso 1 1 calc R U . A 1
C37 C 0.9785(3) 0.81204(19) 0.5319(5) 0.0434(16) Uani 1 1 d . . . A 1
H37 H 0.996821 0.838496 0.561438 0.052 Uiso 1 1 calc R U . A 1
C38 C 0.9205(3) 0.79350(17) 0.5550(4) 0.0348(14) Uani 1 1 d . . . A 1
H38 H 0.899393 0.807146 0.600677 0.042 Uiso 1 1 calc R U . A 1
C39 C 0.8391(3) 0.53627(16) 0.5411(4) 0.0266(12) Uani 1 1 d . . . A 1
C40 C 0.8313(3) 0.49955(17) 0.4827(4) 0.0380(14) Uani 1 1 d . . . A 1
H40 H 0.787703 0.494545 0.435865 0.046 Uiso 1 1 calc R U . A 1
C41 C 0.8859(4) 0.47037(18) 0.4918(5) 0.0424(16) Uani 1 1 d . . . A 1
H41 H 0.880294 0.445730 0.450849 0.051 Uiso 1 1 calc R U . A 1
C42 C 0.9485(4) 0.4774(2) 0.5610(6) 0.0518(18) Uani 1 1 d . . . A 1
H42 H 0.986143 0.457323 0.567887 0.062 Uiso 1 1 calc R U . A 1
C43 C 0.9570(3) 0.51302(19) 0.6200(5) 0.0469(17) Uani 1 1 d . . . A 1
H43 H 1.000216 0.517335 0.668128 0.056 Uiso 1 1 calc R U . A 1
C44 C 0.9032(3) 0.54238(17) 0.6094(4) 0.0318(13) Uani 1 1 d . . . A 1
H44 H 0.909921 0.567320 0.649503 0.038 Uiso 1 1 calc R U . A 1
Co2 Co 0.44101(3) 0.34993(2) 0.19935(5) 0.01815(18) Uani 1 1 d . . . B 1
S3 S 0.39629(6) 0.36221(4) -0.02390(9) 0.0183(3) Uani 1 1 d . . . B 1
S4 S 0.58706(6) 0.35473(4) 0.35319(9) 0.0201(3) Uani 1 1 d . . . B 1
O5 O 0.33248(17) 0.35484(10) 0.0092(3) 0.0236(8) Uani 1 1 d . . . B 1
O6 O 0.41175(18) 0.33048(10) -0.0910(2) 0.0246(8) Uani 1 1 d . . . B 1
O7 O 0.53269(19) 0.34932(11) 0.4056(3) 0.0292(9) Uani 1 1 d . . . B 1
O8 O 0.63157(19) 0.39240(11) 0.3761(2) 0.0272(8) Uani 1 1 d . . . B 1
N5 N 0.4585(2) 0.36709(13) 0.0721(3) 0.0209(9) Uani 1 1 d . . . B 1
N6 N 0.5459(2) 0.35284(12) 0.2403(3) 0.0198(9) Uani 1 1 d . . . B 1
N7 N 0.3540(2) 0.38226(14) 0.2231(3) 0.0241(10) Uani 1 1 d . . . B 1
N8 N 0.3811(2) 0.29578(13) 0.2082(3) 0.0221(9) Uani 1 1 d . . . B 1
C45 C 0.5309(2) 0.36850(14) 0.0720(4) 0.0186(10) Uani 1 1 d . . . B 1
C46 C 0.5558(3) 0.37622(15) -0.0099(4) 0.0226(11) Uani 1 1 d . . . B 1
H46 H 0.523524 0.380649 -0.071683 0.027 Uiso 1 1 calc R U . B 1
C47 C 0.6291(3) 0.37745(16) -0.0006(4) 0.0251(11) Uani 1 1 d . . . B 1
H47 H 0.646594 0.383441 -0.056111 0.030 Uiso 1 1 calc R U . B 1
C48 C 0.6760(3) 0.36995(16) 0.0891(4) 0.0262(12) Uani 1 1 d . . . B 1
H48 H 0.725552 0.370268 0.094643 0.031 Uiso 1 1 calc R U . B 1
C49 C 0.6509(3) 0.36200(15) 0.1708(4) 0.0207(11) Uani 1 1 d . . . B 1
H49 H 0.683422 0.357059 0.232195 0.025 Uiso 1 1 calc R U . B 1
C50 C 0.5783(2) 0.36120(14) 0.1635(4) 0.0172(10) Uani 1 1 d . . . B 1
C51 C 0.3855(3) 0.41236(15) -0.0853(4) 0.0208(11) Uani 1 1 d . . . B 1
C52 C 0.4045(3) 0.45022(16) -0.0349(4) 0.0284(12) Uani 1 1 d . . . B 1
H52 H 0.429357 0.449994 0.032161 0.034 Uiso 1 1 calc R U . B 1
C53 C 0.3861(3) 0.48899(16) -0.0850(4) 0.0327(13) Uani 1 1 d . . . B 1
H53 H 0.399463 0.515313 -0.051216 0.039 Uiso 1 1 calc R U . B 1
C54 C 0.3490(3) 0.49020(16) -0.1822(4) 0.0296(13) Uani 1 1 d . . . B 1
C55 C 0.3322(3) 0.45116(17) -0.2311(4) 0.0280(12) Uani 1 1 d . . . B 1
H55 H 0.307449 0.451303 -0.298132 0.034 Uiso 1 1 calc R U . B 1
C56 C 0.3506(2) 0.41230(16) -0.1843(4) 0.0230(11) Uani 1 1 d . . . B 1
H56 H 0.339643 0.385980 -0.218980 0.028 Uiso 1 1 calc R U . B 1
C57 C 0.3273(3) 0.53221(18) -0.2335(5) 0.0438(16) Uani 1 1 d . . . B 1
H57A H 0.282706 0.541899 -0.220691 0.066 Uiso 1 1 calc R U . B 1
H57B H 0.320898 0.528365 -0.303949 0.066 Uiso 1 1 calc R U . B 1
H57C H 0.364199 0.553781 -0.209287 0.066 Uiso 1 1 calc R U . B 1
C58 C 0.6451(3) 0.30988(16) 0.3824(3) 0.0201(10) Uani 1 1 d . . . B 1
C59 C 0.6178(3) 0.26911(16) 0.3772(4) 0.0265(12) Uani 1 1 d . . . B 1
H59 H 0.568003 0.264755 0.357174 0.032 Uiso 1 1 calc R U . B 1
C60 C 0.6632(3) 0.23418(17) 0.4015(4) 0.0326(13) Uani 1 1 d . . . B 1
H60 H 0.643890 0.206005 0.398709 0.039 Uiso 1 1 calc R U . B 1
C61 C 0.7356(3) 0.23946(18) 0.4295(4) 0.0299(13) Uani 1 1 d . . . B 1
C62 C 0.7624(3) 0.28054(19) 0.4349(4) 0.0373(14) Uani 1 1 d . . . B 1
H62 H 0.812216 0.284767 0.455186 0.045 Uiso 1 1 calc R U . B 1
C63 C 0.7180(3) 0.31599(18) 0.4112(4) 0.0309(13) Uani 1 1 d . . . B 1
H63 H 0.737348 0.344178 0.414632 0.037 Uiso 1 1 calc R U . B 1
C64 C 0.7842(3) 0.2013(2) 0.4548(5) 0.0470(17) Uani 1 1 d . . . B 1
H64A H 0.799364 0.198158 0.525975 0.070 Uiso 1 1 calc R U . B 1
H64B H 0.825725 0.205661 0.428879 0.070 Uiso 1 1 calc R U . B 1
H64C H 0.759030 0.175272 0.426108 0.070 Uiso 1 1 calc R U . B 1
C65 C 0.3004(3) 0.35346(18) 0.2184(4) 0.0275(12) Uani 1 1 d . . . B 1
C66 C 0.3397(3) 0.42396(18) 0.2224(4) 0.0310(13) Uani 1 1 d . . . B 1
C67 C 0.2711(3) 0.4391(2) 0.2173(4) 0.0425(16) Uani 1 1 d . . . B 1
H67 H 0.261939 0.469088 0.216940 0.051 Uiso 1 1 calc R U . B 1
C68 C 0.2173(3) 0.4101(2) 0.2128(4) 0.0460(17) Uani 1 1 d . . . B 1
H68 H 0.170608 0.420219 0.207723 0.055 Uiso 1 1 calc R U . B 1
C69 C 0.2305(3) 0.3663(2) 0.2154(4) 0.0400(15) Uani 1 1 d . . . B 1
C70 C 0.1775(3) 0.3337(3) 0.2177(4) 0.0497(19) Uani 1 1 d . . . B 1
H70 H 0.130673 0.342497 0.216429 0.060 Uiso 1 1 calc R U . B 1
C71 C 0.1925(3) 0.2922(3) 0.2214(4) 0.0465(18) Uani 1 1 d . . . B 1
H71 H 0.157460 0.271606 0.226082 0.056 Uiso 1 1 calc R U . B 1
C72 C 0.2615(3) 0.2784(2) 0.2184(4) 0.0347(15) Uani 1 1 d . . . B 1
C73 C 0.2786(3) 0.2349(2) 0.2199(4) 0.0377(15) Uani 1 1 d . . . B 1
H73 H 0.244943 0.213841 0.227027 0.045 Uiso 1 1 calc R U . B 1
C74 C 0.3439(3) 0.22247(18) 0.2110(4) 0.0334(14) Uani 1 1 d . . . B 1
H74 H 0.354937 0.192743 0.209368 0.040 Uiso 1 1 calc R U . B 1
C75 C 0.3950(3) 0.25354(16) 0.2044(4) 0.0261(12) Uani 1 1 d . . . B 1
C76 C 0.3146(3) 0.30831(18) 0.2149(4) 0.0271(12) Uani 1 1 d . . . B 1
C77 C 0.3972(3) 0.45594(17) 0.2335(4) 0.0348(14) Uani 1 1 d . . . B 1
C78 C 0.4635(3) 0.44977(17) 0.2984(5) 0.0386(15) Uani 1 1 d . . . B 1
H78 H 0.473218 0.423795 0.334719 0.046 Uiso 1 1 calc R U . B 1
C79 C 0.5150(4) 0.4812(2) 0.3100(7) 0.066(2) Uani 1 1 d . . . B 1
H79 H 0.559848 0.477015 0.354499 0.079 Uiso 1 1 calc R U . B 1
C80 C 0.5007(5) 0.5191(2) 0.2559(8) 0.078(3) Uani 1 1 d . . . B 1
H80 H 0.536066 0.540734 0.263885 0.094 Uiso 1 1 calc R U . B 1
C81 C 0.4372(5) 0.5255(2) 0.1924(6) 0.069(3) Uani 1 1 d . . . B 1
H81 H 0.428500 0.551438 0.155980 0.083 Uiso 1 1 calc R U . B 1
C82 C 0.3846(4) 0.4944(2) 0.1798(5) 0.0512(19) Uani 1 1 d . . . B 1
H82 H 0.340030 0.499205 0.134859 0.061 Uiso 1 1 calc R U . B 1
C83 C 0.4623(3) 0.23815(15) 0.1867(4) 0.0248(11) Uani 1 1 d . . . B 1
C84 C 0.4949(3) 0.26002(16) 0.1235(4) 0.0294(12) Uani 1 1 d . . . B 1
H84 H 0.476523 0.286983 0.097112 0.035 Uiso 1 1 calc R U . B 1
C85 C 0.5537(3) 0.24294(19) 0.0987(4) 0.0368(14) Uani 1 1 d . . . B 1
H85 H 0.575245 0.257955 0.055267 0.044 Uiso 1 1 calc R U . B 1
C86 C 0.5808(4) 0.2035(2) 0.1382(5) 0.0504(18) Uani 1 1 d . . . B 1
H86 H 0.620863 0.191328 0.121354 0.061 Uiso 1 1 calc R U . B 1
C87 C 0.5490(4) 0.1819(2) 0.2024(5) 0.0478(17) Uani 1 1 d . . . B 1
H87 H 0.567465 0.155050 0.229586 0.057 Uiso 1 1 calc R U . B 1
C88 C 0.4916(3) 0.19913(17) 0.2261(4) 0.0355(14) Uani 1 1 d . . . B 1
H88 H 0.470883 0.184292 0.270720 0.043 Uiso 1 1 calc R U . B 1
O9 O 0.6603(3) 0.44631(18) 0.5348(4) 0.0748(16) Uiso 1 1 d . U . C 1
H9A H 0.689922 0.427570 0.561445 0.112 Uiso 1 1 calc R U . C 1
C89 C 0.5998(6) 0.4437(3) 0.5731(8) 0.108(3) Uiso 1 1 d . U . C 1
H89A H 0.601085 0.467155 0.619874 0.162 Uiso 1 1 calc R U . C 1
H89B H 0.599691 0.416026 0.606128 0.162 Uiso 1 1 calc R U . C 1
H89C H 0.556827 0.446231 0.519679 0.162 Uiso 1 1 calc R U . C 1
O10 O 1.0369(4) 0.9309(3) 0.5575(6) 0.041(2) Uiso 0.507(4) 1 d . U P D 1
H10 H 1.034045 0.937990 0.499356 0.061 Uiso 0.507(4) 1 calc R U P D 1
C90 C 0.9752(8) 0.9436(4) 0.5837(11) 0.057(4) Uiso 0.507(4) 1 d . U P D 1
H90A H 0.986306 0.949218 0.654116 0.085 Uiso 0.507(4) 1 calc R U P D 1
H90B H 0.939683 0.920720 0.567175 0.085 Uiso 0.507(4) 1 calc R U P D 1
H90C H 0.956483 0.969900 0.548108 0.085 Uiso 0.507(4) 1 calc R U P D 1
O12 O 0.9756(5) 0.5621(3) 0.8611(7) 0.055(3) Uiso 0.507(4) 1 d D . P D 1
H1W H 0.9775(5) 0.5725(3) 0.8848(8) 0.067 Uiso 0.507(4) 1 d DR U P D 1
H2W H 0.9778(5) 0.5962(6) 0.8559(7) 0.067 Uiso 0.507(4) 1 d DR U P D 1
O11 O 0.2274(6) 0.5469(3) 0.2833(8) 0.065(3) Uiso 0.493(4) 1 d . U P D 2
H11A H 0.264818 0.534521 0.313180 0.097 Uiso 0.493(4) 1 calc R U P D 2
C91 C 0.2440(9) 0.5816(5) 0.2325(13) 0.077(5) Uiso 0.493(4) 1 d . U P D 2
H91A H 0.242102 0.608033 0.269360 0.116 Uiso 0.493(4) 1 calc R U P D 2
H91B H 0.209839 0.583430 0.168587 0.116 Uiso 0.493(4) 1 calc R U P D 2
H91C H 0.291763 0.577843 0.223317 0.116 Uiso 0.493(4) 1 calc R U P D 2
O13 O 0.1215(5) 0.5083(3) 0.1581(7) 0.056(3) Uiso 0.493(4) 1 d D U P D 2
H3W H 0.0981(6) 0.5070(3) 0.1550(7) 0.067 Uiso 0.493(4) 1 d DR U P D 2
H4W H 0.1538(7) 0.5250(4) 0.2139(11) 0.067 Uiso 0.493(4) 1 d DR U P D 2

loop_
_atom_site_aniso_label
_atom_site_aniso_U_11
_atom_site_aniso_U_22
_atom_site_aniso_U_33
_atom_site_aniso_U_23
_atom_site_aniso_U_13
_atom_site_aniso_U_12
Co1 0.0143(4) 0.0251(4) 0.0161(4) 0.0014(3) 0.0062(3) 0.0059(3)
S1 0.0153(6) 0.0239(6) 0.0146(6) -0.0001(5) 0.0034(5) 0.0047(5)
S2 0.0206(7) 0.0349(7) 0.0154(7) 0.0021(5) 0.0026(5) 0.0049(5)
O1 0.029(2) 0.0277(19) 0.020(2) 0.0064(15) 0.0044(16) 0.0074(15)
O2 0.0144(18) 0.0327(19) 0.023(2) -0.0020(15) 0.0021(16) 0.0028(14)
O3 0.029(2) 0.032(2) 0.031(2) 0.0069(16) -0.0007(17) 0.0094(16)
O4 0.025(2) 0.054(2) 0.023(2) -0.0020(17) 0.0144(17) -0.0001(17)
N1 0.0096(19) 0.026(2) 0.014(2) 0.0018(16) 0.0010(16) 0.0024(16)
N2 0.017(2) 0.029(2) 0.015(2) -0.0014(17) 0.0036(18) 0.0045(17)
N3 0.020(2) 0.025(2) 0.013(2) 0.0051(16) 0.0036(17) 0.0076(17)
N4 0.016(2) 0.030(2) 0.014(2) 0.0014(17) 0.0094(17) 0.0060(17)
C1 0.014(2) 0.021(2) 0.022(3) 0.005(2) 0.011(2) 0.0020(18)
C2 0.024(3) 0.026(3) 0.020(3) 0.000(2) 0.008(2) 0.003(2)
C3 0.028(3) 0.035(3) 0.025(3) 0.003(2) 0.015(2) 0.002(2)
C4 0.015(3) 0.039(3) 0.028(3) 0.003(2) 0.006(2) 0.004(2)
C5 0.017(3) 0.028(3) 0.030(3) -0.004(2) 0.007(2) -0.002(2)
C6 0.016(2) 0.019(2) 0.021(3) -0.0025(19) 0.004(2) 0.0038(18)
C7 0.016(2) 0.026(3) 0.017(3) -0.001(2) 0.004(2) 0.0026(19)
C8 0.021(3) 0.036(3) 0.025(3) 0.004(2) 0.006(2) 0.004(2)
C9 0.029(3) 0.026(3) 0.038(4) 0.001(2) 0.015(3) 0.002(2)
C10 0.030(3) 0.035(3) 0.041(4) -0.012(3) 0.015(3) -0.006(2)
C11 0.040(3) 0.047(3) 0.019(3) -0.005(3) 0.010(3) -0.004(3)
C12 0.026(3) 0.034(3) 0.020(3) 0.002(2) 0.007(2) 0.001(2)
C13 0.064(5) 0.046(4) 0.052(5) -0.026(3) 0.024(4) -0.012(3)
C14 0.020(3) 0.040(3) 0.012(3) -0.001(2) 0.004(2) 0.007(2)
C15 0.022(3) 0.040(3) 0.031(3) -0.007(3) -0.003(2) 0.011(2)
C16 0.018(3) 0.055(4) 0.034(3) -0.017(3) -0.001(3) 0.004(3)
C17 0.027(3) 0.050(3) 0.021(3) -0.009(3) 0.011(2) 0.000(3)
C18 0.031(3) 0.034(3) 0.035(3) -0.009(3) -0.002(3) 0.005(2)
C19 0.021(3) 0.041(3) 0.033(3) -0.002(3) 0.003(2) 0.007(2)
C20 0.030(3) 0.062(4) 0.042(4) -0.019(3) 0.008(3) -0.011(3)
C21 0.018(3) 0.034(3) 0.012(3) 0.001(2) 0.004(2) 0.011(2)
C22 0.028(3) 0.029(3) 0.009(2) 0.000(2) 0.002(2) 0.010(2)
C23 0.043(4) 0.029(3) 0.018(3) 0.001(2) 0.010(3) 0.017(2)
C24 0.028(3) 0.048(3) 0.017(3) 0.005(2) 0.009(2) 0.026(3)
C25 0.023(3) 0.043(3) 0.012(3) 0.007(2) 0.005(2) 0.015(2)
C26 0.019(3) 0.062(4) 0.020(3) 0.009(3) 0.010(2) 0.018(3)
C27 0.019(3) 0.069(4) 0.023(3) 0.010(3) 0.010(2) 0.011(3)
C28 0.017(3) 0.053(4) 0.015(3) 0.002(2) 0.005(2) 0.003(2)
C29 0.022(3) 0.056(4) 0.025(3) 0.001(3) 0.009(2) -0.005(3)
C30 0.027(3) 0.040(3) 0.028(3) 0.007(2) 0.008(2) -0.007(2)
C31 0.025(3) 0.038(3) 0.014(3) 0.006(2) 0.006(2) 0.001(2)
C32 0.017(3) 0.039(3) 0.012(3) -0.001(2) 0.005(2) 0.008(2)
C33 0.024(3) 0.025(3) 0.017(3) 0.004(2) 0.000(2) 0.010(2)
C34 0.026(3) 0.025(3) 0.020(3) 0.003(2) 0.006(2) 0.004(2)
C35 0.024(3) 0.048(3) 0.033(3) 0.005(3) 0.006(3) 0.003(3)
C36 0.034(3) 0.040(3) 0.053(4) 0.011(3) 0.006(3) -0.009(3)
C37 0.040(4) 0.036(3) 0.047(4) -0.002(3) -0.003(3) -0.009(3)
C38 0.040(4) 0.032(3) 0.029(3) -0.007(2) 0.004(3) 0.003(3)
C39 0.029(3) 0.025(3) 0.030(3) 0.005(2) 0.015(2) 0.003(2)
C40 0.048(4) 0.029(3) 0.039(4) 0.007(3) 0.015(3) 0.004(3)
C41 0.058(4) 0.026(3) 0.052(4) 0.002(3) 0.030(4) 0.014(3)
C42 0.053(4) 0.034(3) 0.073(5) 0.015(3) 0.025(4) 0.018(3)
C43 0.035(4) 0.033(3) 0.069(5) -0.001(3) 0.007(3) 0.008(3)
C44 0.031(3) 0.031(3) 0.035(3) 0.006(2) 0.011(3) 0.007(2)
Co2 0.0139(3) 0.0249(4) 0.0175(4) 0.0000(3) 0.0075(3) -0.0033(3)
S3 0.0167(6) 0.0206(6) 0.0178(7) 0.0002(5) 0.0044(5) -0.0029(5)
S4 0.0175(6) 0.0279(6) 0.0164(7) -0.0014(5) 0.0068(5) -0.0026(5)
O5 0.0149(18) 0.0338(19) 0.023(2) 0.0040(15) 0.0066(15) -0.0067(14)
O6 0.027(2) 0.0257(18) 0.021(2) -0.0031(14) 0.0052(16) -0.0017(15)
O7 0.027(2) 0.043(2) 0.023(2) 0.0059(16) 0.0149(17) 0.0026(16)
O8 0.031(2) 0.0264(18) 0.022(2) -0.0059(15) 0.0036(16) -0.0081(15)
N5 0.011(2) 0.031(2) 0.021(2) 0.0001(18) 0.0043(18) -0.0028(17)
N6 0.016(2) 0.027(2) 0.018(2) -0.0020(17) 0.0066(18) -0.0064(16)
N7 0.022(2) 0.038(3) 0.015(2) 0.0010(18) 0.0092(18) -0.0027(19)
N8 0.021(2) 0.033(2) 0.013(2) 0.0001(17) 0.0056(18) -0.0093(18)
C45 0.014(2) 0.019(2) 0.023(3) 0.003(2) 0.006(2) -0.0016(18)
C46 0.021(3) 0.031(3) 0.018(3) 0.006(2) 0.009(2) -0.001(2)
C47 0.019(3) 0.034(3) 0.026(3) 0.001(2) 0.014(2) 0.000(2)
C48 0.015(3) 0.030(3) 0.034(3) 0.002(2) 0.008(2) -0.003(2)
C49 0.014(2) 0.027(3) 0.020(3) 0.001(2) 0.002(2) -0.0018(19)
C50 0.013(2) 0.014(2) 0.025(3) 0.0013(19) 0.006(2) 0.0007(17)
C51 0.015(2) 0.024(2) 0.026(3) 0.002(2) 0.010(2) 0.0008(19)
C52 0.036(3) 0.025(3) 0.027(3) -0.007(2) 0.013(3) -0.004(2)
C53 0.046(4) 0.020(3) 0.041(4) -0.002(2) 0.026(3) -0.004(2)
C54 0.030(3) 0.028(3) 0.037(3) 0.007(2) 0.020(3) 0.001(2)
C55 0.018(3) 0.039(3) 0.027(3) 0.007(2) 0.006(2) 0.000(2)
C56 0.015(3) 0.026(3) 0.028(3) 0.000(2) 0.006(2) -0.001(2)
C57 0.058(4) 0.031(3) 0.045(4) 0.015(3) 0.017(3) 0.003(3)
C58 0.018(3) 0.034(3) 0.008(2) 0.001(2) 0.003(2) -0.005(2)
C59 0.019(3) 0.031(3) 0.027(3) -0.002(2) 0.002(2) -0.004(2)
C60 0.034(3) 0.030(3) 0.033(3) -0.004(2) 0.008(3) -0.003(2)
C61 0.031(3) 0.045(3) 0.014(3) 0.007(2) 0.005(2) 0.011(2)
C62 0.024(3) 0.052(4) 0.037(4) 0.013(3) 0.011(3) 0.002(3)
C63 0.024(3) 0.037(3) 0.030(3) 0.003(2) 0.006(2) -0.011(2)
C64 0.039(4) 0.058(4) 0.049(4) 0.024(3) 0.022(3) 0.021(3)
C65 0.018(3) 0.050(3) 0.015(3) -0.003(2) 0.005(2) -0.002(2)
C66 0.030(3) 0.043(3) 0.023(3) -0.005(2) 0.013(2) 0.012(2)
C67 0.041(4) 0.058(4) 0.027(3) -0.001(3) 0.006(3) 0.020(3)
C68 0.015(3) 0.088(5) 0.032(4) -0.016(3) 0.000(3) 0.014(3)
C69 0.020(3) 0.082(5) 0.016(3) -0.015(3) 0.002(2) 0.000(3)
C70 0.012(3) 0.119(7) 0.018(3) -0.022(4) 0.003(2) -0.012(3)
C71 0.025(3) 0.097(6) 0.020(3) -0.020(3) 0.009(3) -0.028(3)
C72 0.028(3) 0.069(4) 0.009(3) -0.005(3) 0.008(2) -0.029(3)
C73 0.038(4) 0.059(4) 0.016(3) -0.004(3) 0.006(3) -0.034(3)
C74 0.042(4) 0.038(3) 0.017(3) 0.007(2) 0.000(3) -0.019(3)
C75 0.034(3) 0.030(3) 0.013(3) 0.004(2) 0.003(2) -0.015(2)
C76 0.019(3) 0.052(3) 0.010(3) -0.006(2) 0.002(2) -0.015(2)
C77 0.049(4) 0.031(3) 0.035(3) 0.001(2) 0.030(3) 0.012(3)
C78 0.031(3) 0.028(3) 0.065(5) -0.001(3) 0.026(3) 0.003(2)
C79 0.038(4) 0.036(4) 0.136(8) 0.002(4) 0.047(5) 0.001(3)
C80 0.073(6) 0.033(4) 0.157(10) 0.001(5) 0.082(7) 0.003(4)
C81 0.108(7) 0.034(4) 0.093(7) 0.012(4) 0.078(6) 0.016(4)
C82 0.086(6) 0.042(4) 0.035(4) 0.006(3) 0.033(4) 0.025(4)
C83 0.031(3) 0.023(3) 0.019(3) -0.003(2) 0.005(2) -0.011(2)
C84 0.032(3) 0.026(3) 0.027(3) -0.006(2) 0.003(3) -0.006(2)
C85 0.033(3) 0.043(3) 0.037(4) -0.018(3) 0.013(3) -0.009(3)
C86 0.045(4) 0.046(4) 0.053(5) -0.025(3) -0.001(3) 0.008(3)
C87 0.055(4) 0.032(3) 0.052(4) -0.009(3) 0.005(4) 0.009(3)
C88 0.046(4) 0.028(3) 0.029(3) -0.004(2) 0.004(3) -0.010(3)

loop_
_atom_type_symbol
_atom_type_description
_atom_type_scat_dispersion_real
_atom_type_scat_dispersion_imag
_atom_type_scat_source
C C 0.0033 0.0016 'International Tables Vol C Tables 4.2.6.8 and 6.1.1.4'
H H 0.0000 0.0000 'International Tables Vol C Tables 4.2.6.8 and 6.1.1.4'
Co Co 0.3494 0.9721 'International Tables Vol C Tables 4.2.6.8 and 6.1.1.4'
N N 0.0061 0.0033 'International Tables Vol C Tables 4.2.6.8 and 6.1.1.4'
O O 0.0106 0.0060 'International Tables Vol C Tables 4.2.6.8 and 6.1.1.4'
S S 0.1246 0.1234 'International Tables Vol C Tables 4.2.6.8 and 6.1.1.4'

loop_
_geom_angle_atom_site_label_1
_geom_angle_atom_site_label_2
_geom_angle_atom_site_label_3
_geom_angle
_geom_angle_site_symmetry_1
_geom_angle_site_symmetry_3
_geom_angle_publ_flag
N2 Co1 N1 81.70(16) . . ?
N2 Co1 N4 138.57(16) . . ?
N1 Co1 N4 111.49(15) . . ?
N2 Co1 N3 126.18(16) . . ?
N1 Co1 N3 119.23(15) . . ?
N4 Co1 N3 82.82(15) . . ?
O1 S1 O2 115.7(2) . . ?
O1 S1 N1 113.3(2) . . ?
O2 S1 N1 104.3(2) . . ?
O1 S1 C7 106.9(2) . . ?
O2 S1 C7 108.6(2) . . ?
N1 S1 C7 107.6(2) . . ?
O3 S2 O4 116.8(2) . . ?
O3 S2 N2 113.3(2) . . ?
O4 S2 N2 104.6(2) . . ?
O3 S2 C14 106.0(2) . . ?
O4 S2 C14 107.1(2) . . ?
N2 S2 C14 108.6(2) . . ?
C1 N1 S1 123.2(3) . . ?
C1 N1 Co1 113.8(3) . . ?
S1 N1 Co1 119.4(2) . . ?
C6 N2 S2 121.9(3) . . ?
C6 N2 Co1 114.3(3) . . ?
S2 N2 Co1 122.7(2) . . ?
C22 N3 C21 118.0(4) . . ?
C22 N3 Co1 132.1(3) . . ?
C21 N3 Co1 109.9(3) . . ?
C31 N4 C32 118.7(4) . . ?
C31 N4 Co1 129.8(3) . . ?
C32 N4 Co1 110.0(3) . . ?
C2 C1 C6 119.8(4) . . ?
C2 C1 N1 125.4(5) . . ?
C6 C1 N1 114.8(4) . . ?
C1 C2 C3 119.1(5) . . ?
C4 C3 C2 121.3(5) . . ?
C3 C4 C5 119.9(5) . . ?
C4 C5 C6 120.5(5) . . ?
C5 C6 C1 119.4(4) . . ?
C5 C6 N2 126.2(5) . . ?
C1 C6 N2 114.4(4) . . ?
C8 C7 C12 121.5(5) . . ?
C8 C7 S1 120.3(4) . . ?
C12 C7 S1 118.1(4) . . ?
C7 C8 C9 119.2(5) . . ?
C10 C9 C8 120.8(5) . . ?
C9 C10 C11 119.4(5) . . ?
C9 C10 C13 120.7(6) . . ?
C11 C10 C13 119.9(6) . . ?
C12 C11 C10 121.1(5) . . ?
C11 C12 C7 118.0(5) . . ?
C19 C14 C15 119.8(5) . . ?
C19 C14 S2 120.0(4) . . ?
C15 C14 S2 120.2(4) . . ?
C16 C15 C14 119.6(5) . . ?
C17 C16 C15 122.2(5) . . ?
C16 C17 C18 117.9(5) . . ?
C16 C17 C20 121.5(5) . . ?
C18 C17 C20 120.6(5) . . ?
C19 C18 C17 120.3(5) . . ?
C14 C19 C18 120.1(5) . . ?
N3 C21 C25 123.1(5) . . ?
N3 C21 C32 118.7(4) . . ?
C25 C21 C32 118.2(5) . . ?
N3 C22 C23 121.1(5) . . ?
N3 C22 C33 119.9(4) . . ?
C23 C22 C33 118.8(5) . . ?
C24 C23 C22 120.0(5) . . ?
C23 C24 C25 120.2(5) . . ?
C24 C25 C21 117.5(5) . . ?
C24 C25 C26 123.2(5) . . ?
C21 C25 C26 119.3(5) . . ?
C27 C26 C25 121.8(5) . . ?
C26 C27 C28 120.6(5) . . ?
C29 C28 C32 118.8(5) . . ?
C29 C28 C27 122.2(5) . . ?
C32 C28 C27 119.0(5) . . ?
C30 C29 C28 120.0(5) . . ?
C29 C30 C31 119.4(5) . . ?
N4 C31 C30 121.6(5) . . ?
N4 C31 C39 119.6(4) . . ?
C30 C31 C39 118.7(5) . . ?
N4 C32 C28 121.5(5) . . ?
N4 C32 C21 117.7(4) . . ?
C28 C32 C21 120.8(4) . . ?
C34 C33 C38 118.2(5) . . ?
C34 C33 C22 122.0(5) . . ?
C38 C33 C22 119.5(5) . . ?
C35 C34 C33 121.8(5) . . ?
C34 C35 C36 119.6(6) . . ?
C35 C36 C37 119.6(6) . . ?
C38 C37 C36 120.3(6) . . ?
C37 C38 C33 120.4(5) . . ?
C44 C39 C40 118.0(5) . . ?
C44 C39 C31 121.9(5) . . ?
C40 C39 C31 120.0(5) . . ?
C41 C40 C39 121.0(6) . . ?
C42 C41 C40 119.2(6) . . ?
C43 C42 C41 120.7(6) . . ?
C44 C43 C42 119.9(6) . . ?
C43 C44 C39 121.1(6) . . ?
N6 Co2 N5 81.50(16) . . ?
N6 Co2 N8 125.17(16) . . ?
N5 Co2 N8 120.09(16) . . ?
N6 Co2 N7 139.28(16) . . ?
N5 Co2 N7 110.56(16) . . ?
N8 Co2 N7 83.47(16) . . ?
O6 S3 O5 116.0(2) . . ?
O6 S3 N5 112.6(2) . . ?
O5 S3 N5 105.8(2) . . ?
O6 S3 C51 107.2(2) . . ?
O5 S3 C51 106.9(2) . . ?
N5 S3 C51 107.9(2) . . ?
O8 S4 O7 117.1(2) . . ?
O8 S4 N6 112.1(2) . . ?
O7 S4 N6 105.0(2) . . ?
O8 S4 C58 105.7(2) . . ?
O7 S4 C58 107.2(2) . . ?
N6 S4 C58 109.5(2) . . ?
C45 N5 S3 123.5(3) . . ?
C45 N5 Co2 114.2(3) . . ?
S3 N5 Co2 118.8(2) . . ?
C50 N6 S4 123.6(3) . . ?
C50 N6 Co2 114.4(3) . . ?
S4 N6 Co2 121.0(2) . . ?
C66 N7 C65 118.9(5) . . ?
C66 N7 Co2 130.8(4) . . ?
C65 N7 Co2 108.9(3) . . ?
C75 N8 C76 118.7(4) . . ?
C75 N8 Co2 131.9(3) . . ?
C76 N8 Co2 109.3(3) . . ?
C46 C45 C50 120.6(4) . . ?
C46 C45 N5 124.6(5) . . ?
C50 C45 N5 114.8(4) . . ?
C45 C46 C47 119.4(5) . . ?
C48 C47 C46 120.2(5) . . ?
C49 C48 C47 120.2(5) . . ?
C48 C49 C50 120.4(5) . . ?
C49 C50 C45 119.1(4) . . ?
C49 C50 N6 126.1(4) . . ?
C45 C50 N6 114.8(4) . . ?
C52 C51 C56 121.4(5) . . ?
C52 C51 S3 121.0(4) . . ?
C56 C51 S3 117.3(4) . . ?
C51 C52 C53 118.2(5) . . ?
C54 C53 C52 122.0(5) . . ?
C53 C54 C55 117.9(5) . . ?
C53 C54 C57 121.1(5) . . ?
C55 C54 C57 121.0(5) . . ?
C56 C55 C54 121.6(5) . . ?
C55 C56 C51 118.8(5) . . ?
C59 C58 C63 119.9(5) . . ?
C59 C58 S4 119.7(4) . . ?
C63 C58 S4 120.4(4) . . ?
C58 C59 C60 119.6(5) . . ?
C61 C60 C59 121.5(5) . . ?
C62 C61 C60 118.4(5) . . ?
C62 C61 C64 120.7(5) . . ?
C60 C61 C64 120.9(5) . . ?
C61 C62 C63 121.2(5) . . ?
C62 C63 C58 119.5(5) . . ?
N7 C65 C69 122.7(5) . . ?
N7 C65 C76 119.4(5) . . ?
C69 C65 C76 117.9(5) . . ?
N7 C66 C67 121.6(5) . . ?
N7 C66 C77 120.3(5) . . ?
C67 C66 C77 118.0(5) . . ?
C68 C67 C66 119.4(6) . . ?
C67 C68 C69 120.7(5) . . ?
C68 C69 C65 116.7(6) . . ?
C68 C69 C70 124.0(6) . . ?
C65 C69 C70 119.4(6) . . ?
C71 C70 C69 122.0(6) . . ?
C70 C71 C72 119.6(6) . . ?
C73 C72 C76 117.9(5) . . ?
C73 C72 C71 121.1(5) . . ?
C76 C72 C71 121.0(6) . . ?
C74 C73 C72 119.9(5) . . ?
C73 C74 C75 120.3(6) . . ?
N8 C75 C74 121.0(5) . . ?
N8 C75 C83 121.3(4) . . ?
C74 C75 C83 117.6(5) . . ?
N8 C76 C72 122.1(5) . . ?
N8 C76 C65 118.1(4) . . ?
C72 C76 C65 119.8(5) . . ?
C78 C77 C82 118.6(6) . . ?
C78 C77 C66 122.0(5) . . ?
C82 C77 C66 119.4(6) . . ?
C79 C78 C77 120.4(6) . . ?
C78 C79 C80 119.6(8) . . ?
C81 C80 C79 120.8(7) . . ?
C80 C81 C82 120.7(7) . . ?
C81 C82 C77 119.9(7) . . ?
C88 C83 C84 118.1(5) . . ?
C88 C83 C75 120.4(5) . . ?
C84 C83 C75 121.2(5) . . ?
C85 C84 C83 121.0(5) . . ?
C84 C85 C86 119.3(6) . . ?
C85 C86 C87 119.8(6) . . ?
C88 C87 C86 120.1(6) . . ?
C87 C88 C83 121.7(6) . . ?

loop_
_geom_bond_atom_site_label_1
_geom_bond_atom_site_label_2
_geom_bond_distance
_geom_bond_site_symmetry_2
_geom_bond_publ_flag
Co1 N2 1.977(4) . ?
Co1 N1 1.988(4) . ?
Co1 N4 2.070(4) . ?
Co1 N3 2.073(4) . ?
S1 O1 1.444(4) . ?
S1 O2 1.458(3) . ?
S1 N1 1.586(4) . ?
S1 C7 1.768(5) . ?
S2 O3 1.440(4) . ?
S2 O4 1.451(4) . ?
S2 N2 1.602(4) . ?
S2 C14 1.771(5) . ?
N1 C1 1.415(6) . ?
N2 C6 1.420(6) . ?
N3 C22 1.350(6) . ?
N3 C21 1.375(6) . ?
N4 C31 1.332(6) . ?
N4 C32 1.383(6) . ?
C1 C2 1.390(7) . ?
C1 C6 1.412(7) . ?
C2 C3 1.408(7) . ?
C3 C4 1.363(7) . ?
C4 C5 1.389(7) . ?
C5 C6 1.395(7) . ?
C7 C8 1.382(7) . ?
C7 C12 1.391(7) . ?
C8 C9 1.387(7) . ?
C9 C10 1.370(8) . ?
C10 C11 1.398(8) . ?
C10 C13 1.524(7) . ?
C11 C12 1.387(7) . ?
C14 C19 1.377(7) . ?
C14 C15 1.388(7) . ?
C15 C16 1.376(8) . ?
C16 C17 1.369(8) . ?
C17 C18 1.410(8) . ?
C17 C20 1.515(8) . ?
C18 C19 1.387(8) . ?
C21 C25 1.404(7) . ?
C21 C32 1.433(7) . ?
C22 C23 1.421(7) . ?
C22 C33 1.482(7) . ?
C23 C24 1.363(8) . ?
C24 C25 1.396(8) . ?
C25 C26 1.450(8) . ?
C26 C27 1.324(8) . ?
C27 C28 1.434(7) . ?
C28 C29 1.384(8) . ?
C28 C32 1.405(7) . ?
C29 C30 1.362(8) . ?
C30 C31 1.428(7) . ?
C31 C39 1.476(7) . ?
C33 C34 1.392(7) . ?
C33 C38 1.401(7) . ?
C34 C35 1.377(7) . ?
C35 C36 1.387(8) . ?
C36 C37 1.400(9) . ?
C37 C38 1.380(8) . ?
C39 C44 1.388(8) . ?
C39 C40 1.395(8) . ?
C40 C41 1.379(8) . ?
C41 C42 1.376(10) . ?
C42 C43 1.372(9) . ?
C43 C44 1.371(8) . ?
Co2 N6 1.984(4) . ?
Co2 N5 1.988(4) . ?
Co2 N8 2.071(4) . ?
Co2 N7 2.071(4) . ?
S3 O6 1.452(3) . ?
S3 O5 1.454(3) . ?
S3 N5 1.585(4) . ?
S3 C51 1.771(5) . ?
S4 O8 1.445(3) . ?
S4 O7 1.449(4) . ?
S4 N6 1.598(4) . ?
S4 C58 1.778(5) . ?
N5 C45 1.413(6) . ?
N6 C50 1.412(6) . ?
N7 C66 1.325(7) . ?
N7 C65 1.366(6) . ?
N8 C75 1.344(6) . ?
N8 C76 1.381(7) . ?
C45 C46 1.384(7) . ?
C45 C50 1.408(7) . ?
C46 C47 1.404(7) . ?
C47 C48 1.384(7) . ?
C48 C49 1.386(7) . ?
C49 C50 1.394(6) . ?
C51 C52 1.378(7) . ?
C51 C56 1.395(7) . ?
C52 C53 1.398(7) . ?
C53 C54 1.385(8) . ?
C54 C55 1.394(7) . ?
C54 C57 1.502(7) . ?
C55 C56 1.380(7) . ?
C58 C59 1.370(7) . ?
C58 C63 1.391(7) . ?
C59 C60 1.389(7) . ?
C60 C61 1.378(8) . ?
C61 C62 1.375(8) . ?
C61 C64 1.503(7) . ?
C62 C63 1.389(8) . ?
C65 C69 1.411(8) . ?
C65 C76 1.434(8) . ?
C66 C67 1.404(8) . ?
C66 C77 1.477(8) . ?
C67 C68 1.371(9) . ?
C68 C69 1.385(9) . ?
C69 C70 1.452(9) . ?
C70 C71 1.322(10) . ?
C71 C72 1.422(9) . ?
C72 C73 1.393(9) . ?
C72 C76 1.401(7) . ?
C73 C74 1.368(8) . ?
C74 C75 1.407(7) . ?
C75 C83 1.477(8) . ?
C77 C78 1.398(8) . ?
C77 C82 1.405(8) . ?
C78 C79 1.380(8) . ?
C79 C80 1.394(11) . ?
C80 C81 1.348(12) . ?
C81 C82 1.387(11) . ?
C83 C88 1.396(7) . ?
C83 C84 1.397(7) . ?
C84 C85 1.386(8) . ?
C85 C86 1.396(9) . ?
C86 C87 1.395(10) . ?
C87 C88 1.357(9) . ?
O9 C89 1.420(11) . ?
O10 C90 1.404(15) . ?
O11 C91 1.377(18) . ?
